data_7223829
loop_
_publ_author_name
'Hauck, J.'

_publ_section_title
;
 Zur Kristallstruktur des Li5 Re O6
;
_journal_name_full
;
Zeitschrift fuer Naturforschung, Teil B. Anorganische Chemie, Organische 
Chemie (2,1947-32,1977)
;
_journal_page_first 1603
_journal_page_last 1603
_journal_volume 23
_journal_year 1968
_chemical_formula_sum 'Li5 O6 Re'
_chemical_name_systematic 'Li5 Re O6'
_space_group_IT_number 151
_symmetry_space_group_name_Hall 'P 31 2 (0 0 4)'
_symmetry_space_group_name_H-M 'P 31 1 2'
_cell_angle_alpha 90
_cell_angle_beta 90
_cell_angle_gamma 120
_cell_formula_units_Z 3
_cell_length_a 5.034
_cell_length_b 5.034
_cell_length_c 14.141
_cell_volume 310.340
_citation_journal_id_ASTM ZENBAX
_cod_data_source_file Hauck_ZENBAX_1968_1777.cif
_cod_data_source_block Li5O6Re1
_cod_original_cell_volume 310.3396
_cod_original_sg_symbol_Hall 'P 31 2 (x,y,z+1/3)'
_cod_original_formula_sum 'Li5 O6 Re1'
_cod_database_code 7223829

loop_
_symmetry_equiv_pos_as_xyz
x,y,z
-y,x-y,z+1/3
-x+y,-x,z+2/3
-y,-x,-z+2/3
x,x-y,-z
-x+y,y,-z+1/3

loop_
_atom_site_label
_atom_site_type_symbol
_atom_site_fract_x
_atom_site_fract_y
_atom_site_fract_z
_atom_site_occupancy
_atom_site_U_iso_or_equiv
Li3 Li+1 0.1111 0.8889 0.8333 1 0.0
Li4 Li+1 0.4444 0.5556 0.8333 1 0.0
O2 O-2 0.4444 0.5556 0.5833 1 0.0
O1 O-2 0.1111 0.8889 0.5833 1 0.0
Li1 Li+1 0.4444 0.5556 0.3333 1 0.0
O3 O-2 0.7778 0.2222 0.5833 1 0.0
Li5 Li+1 0.7778 0.2222 0.8333 1 0.0
Re1 Re+7 0.1111 0.8889 0.3333 1 0.0
Li2 Li+1 0.7778 0.2222 0.3333 1 0.0
